data_4073445
loop_
_publ_author_name
'Thomas, Christine M.'
'R\"udiger, Olaf'
'Liu, Tianbiao'
'Carson, Cody E.'
'Hall, Michael B.'
'Darensbourg, Marcetta Y.'

_publ_section_title
;
 Synthesis of Carboxylic Acid-Modified [FeFe]-Hydrogenase Model Complexes
 Amenable to Surface Immobilization
;
_journal_issue 16
_journal_name_full Organometallics
_journal_page_first 3976
_journal_paper_doi 10.1021/om7003354
_journal_volume 26
_journal_year 2007
_chemical_formula_sum 'C15 H27 F6 Fe2 O6 P3 S2'
_chemical_formula_weight 686.10
_chemical_name_systematic
; 
 ? 
;
_space_group_IT_number 14
_symmetry_cell_setting monoclinic
_symmetry_space_group_name_Hall '-P 2yn'
_symmetry_space_group_name_H-M 'P 1 21/n 1'
_atom_sites_solution_hydrogens geom
_atom_sites_solution_primary direct
_atom_sites_solution_secondary difmap
_audit_creation_method SHELXL-97
_cell_angle_alpha 90.00
_cell_angle_beta 112.13
_cell_angle_gamma 90.00
_cell_formula_units_Z 4
_cell_length_a 10.560(3)
_cell_length_b 19.478(5)
_cell_length_c 14.017(4)
_cell_measurement_reflns_used 6479
_cell_measurement_temperature 110(2)
_cell_measurement_theta_max 23.80
_cell_measurement_theta_min 2.33
_cell_volume 2670.7(13)
_computing_cell_refinement 'Bruker SMART'
_computing_data_collection 'Bruker SMART'
_computing_data_reduction 'Bruker SAINT'
_computing_molecular_graphics 'Bruker SHELXTL'
_computing_publication_material 'Bruker SHELXTL'
_computing_structure_refinement 'SHELXL-97 (Sheldrick, 1997)'
_computing_structure_solution 'SHELXS-97 (Sheldrick, 1990)'
_diffrn_ambient_temperature 110(2)
_diffrn_measured_fraction_theta_full 0.989
_diffrn_measured_fraction_theta_max 0.989
_diffrn_measurement_device_type 'CCD area detector'
_diffrn_measurement_method 'phi and omega scans'
_diffrn_radiation_monochromator graphite
_diffrn_radiation_source 'fine-focus sealed tube'
_diffrn_radiation_type MoK\a
_diffrn_radiation_wavelength 0.71073
_diffrn_reflns_av_R_equivalents 0.0577
_diffrn_reflns_av_sigmaI/netI 0.0404
_diffrn_reflns_limit_h_max 12
_diffrn_reflns_limit_h_min -12
_diffrn_reflns_limit_k_max 22
_diffrn_reflns_limit_k_min -22
_diffrn_reflns_limit_l_max 15
_diffrn_reflns_limit_l_min -16
_diffrn_reflns_number 22716
_diffrn_reflns_theta_full 24.01
_diffrn_reflns_theta_max 24.01
_diffrn_reflns_theta_min 2.33
_exptl_absorpt_coefficient_mu 1.493
_exptl_absorpt_correction_T_max 0.8651
_exptl_absorpt_correction_T_min 0.7545
_exptl_absorpt_correction_type none
_exptl_crystal_density_diffrn 1.706
_exptl_crystal_density_meas 0
_exptl_crystal_density_method 'not measured'
_exptl_crystal_F_000 1392
_exptl_crystal_size_max 0.20
_exptl_crystal_size_mid 0.10
_exptl_crystal_size_min 0.10
_refine_diff_density_max 0.872
_refine_diff_density_min -0.312
_refine_diff_density_rms 0.072
_refine_ls_extinction_method none
_refine_ls_goodness_of_fit_ref 1.020
_refine_ls_hydrogen_treatment mixed
_refine_ls_matrix_type full
_refine_ls_number_parameters 342
_refine_ls_number_reflns 4146
_refine_ls_number_restraints 94
_refine_ls_restrained_S_all 1.091
_refine_ls_R_factor_all 0.0492
_refine_ls_R_factor_gt 0.0368
_refine_ls_shift/su_max 0.001
_refine_ls_shift/su_mean 0.000
_refine_ls_structure_factor_coef Fsqd
_refine_ls_weighting_details 'calc w=1/[\s^2^(Fo^2^)+(0.0600P)^2^+0.0000P] where P=(Fo^2^+2Fc^2^)/3'
_refine_ls_weighting_scheme calc
_refine_ls_wR_factor_gt 0.0946
_refine_ls_wR_factor_ref 0.1000
_reflns_number_gt 3232
_reflns_number_total 4146
_reflns_threshold_expression >2sigma(I)
_cod_data_source_file om7003354-file001.cif
_cod_data_source_block ct03
_cod_depositor_comments
;
The following automatic conversions were performed:

'_symmetry_cell_setting' value 'Monoclinic' changed to 'monoclinic'
according to /home/saulius/struct/CIF-dictionaries/cif_core.dic
dictionary named 'cif_core.dic' version 2.4.1 from 2010-06-29.

Automatic conversion script
Id: cif_fix_values 1715 2011-07-08 13:25:40Z adriana 
;
_cod_original_sg_symbol_H-M P2(1)/n
_cod_database_code 4073445

loop_
_symmetry_equiv_pos_as_xyz
'x, y, z'
'-x+1/2, y+1/2, -z+1/2'
'-x, -y, -z'
'x-1/2, -y-1/2, z-1/2'

loop_
_atom_site_label
_atom_site_type_symbol
_atom_site_fract_x
_atom_site_fract_y
_atom_site_fract_z
_atom_site_U_iso_or_equiv
_atom_site_adp_type
_atom_site_occupancy
_atom_site_symmetry_multiplicity
_atom_site_calc_flag
_atom_site_refinement_flags
_atom_site_disorder_assembly
_atom_site_disorder_group
Fe1 Fe 0.88108(5) 0.42755(3) 0.15158(4) 0.02754(17) Uani 1 1 d D . .
Fe2 Fe 1.07767(6) 0.46135(3) 0.32324(4) 0.03155(18) Uani 1 1 d D . .
H1 H 0.990(3) 0.3939(7) 0.2604(15) 0.055(12) Uiso 1 1 d D . .
S1 S 1.07201(9) 0.48627(5) 0.16440(7) 0.0282(2) Uani 1 1 d . B .
S2 S 0.86373(10) 0.50674(5) 0.26425(8) 0.0350(3) Uani 1 1 d . B .
O3 O 0.7004(3) 0.49173(15) -0.0381(2) 0.0503(8) Uani 1 1 d . . .
O4 O 0.9438(3) 0.30890(14) 0.0502(2) 0.0425(7) Uani 1 1 d . . .
O5 O 1.0474(4) 0.40286(18) 0.5051(2) 0.0633(9) Uani 1 1 d . . .
O6 O 1.2358(3) 0.57797(17) 0.4368(3) 0.0604(9) Uani 1 1 d . . .
P1 P 0.71221(11) 0.36964(5) 0.17475(8) 0.0360(3) Uani 1 1 d . . .
P2 P 1.26505(11) 0.39787(6) 0.34802(8) 0.0388(3) Uani 1 1 d . . .
C1 C 0.7683(4) 0.46563(19) 0.0352(3) 0.0312(9) Uani 1 1 d . . .
C2 C 0.9202(4) 0.3553(2) 0.0891(3) 0.0324(9) Uani 1 1 d . . .
C3 C 0.5502(4) 0.4147(2) 0.1279(4) 0.0518(12) Uani 1 1 d . . .
H3A H 0.5625 0.4608 0.1579 0.078 Uiso 1 1 calc R . .
H3B H 0.4837 0.3894 0.1477 0.078 Uiso 1 1 calc R . .
H3C H 0.5166 0.4182 0.0527 0.078 Uiso 1 1 calc R . .
C4 C 0.7447(5) 0.3515(2) 0.3079(3) 0.0538(12) Uani 1 1 d . . .
H4A H 0.6658 0.3277 0.3130 0.081 Uiso 1 1 calc R . .
H4B H 0.7600 0.3946 0.3466 0.081 Uiso 1 1 calc R . .
H4C H 0.8260 0.3224 0.3365 0.081 Uiso 1 1 calc R . .
C5 C 0.6686(5) 0.2864(2) 0.1139(4) 0.0490(11) Uani 1 1 d . . .
H5A H 0.6405 0.2915 0.0392 0.074 Uiso 1 1 calc R . .
H5B H 0.5933 0.2665 0.1295 0.074 Uiso 1 1 calc R . .
H5C H 0.7484 0.2561 0.1401 0.074 Uiso 1 1 calc R . .
C6 C 0.8585(5) 0.5930(2) 0.2150(4) 0.0482(11) Uani 1 1 d . . .
H6A H 0.7733 0.5975 0.1532 0.058 Uiso 1 1 calc R A 1
H6B H 0.8510 0.6251 0.2674 0.058 Uiso 1 1 calc R A 1
O1 O 0.9748(7) 0.7385(3) 0.1830(7) 0.052(2) Uiso 0.550(12) 1 d PD B 1
O2 O 0.8360(9) 0.6834(3) 0.0434(7) 0.0449(19) Uiso 0.550(12) 1 d PD B 1
C7 C 0.9701(9) 0.6160(3) 0.1876(7) 0.035(2) Uiso 0.550(12) 1 d PD B 1
H7A H 1.0458 0.6253 0.2552 0.042 Uiso 0.550(12) 1 calc PR B 1
C14 C 0.9314(11) 0.6864(3) 0.1390(9) 0.040(3) Uiso 0.550(12) 1 d PD B 1
C15 C 0.7870(11) 0.7484(5) -0.0094(9) 0.054(3) Uiso 0.550(12) 1 d PD B 1
H15A H 0.7172 0.7395 -0.0778 0.081 Uiso 0.550(12) 1 calc PR B 1
H15B H 0.8636 0.7733 -0.0166 0.081 Uiso 0.550(12) 1 calc PR B 1
H15C H 0.7475 0.7762 0.0308 0.081 Uiso 0.550(12) 1 calc PR B 1
O1A O 0.9616(7) 0.7291(3) 0.1493(8) 0.041(2) Uiso 0.450(12) 1 d PD B 2
O2A O 0.7943(9) 0.6914(3) 0.0070(7) 0.034(2) Uiso 0.450(12) 1 d PD B 2
C7A C 0.9055(10) 0.6079(3) 0.1311(8) 0.030(3) Uiso 0.450(12) 1 d PD B 2
H7AA H 0.8338 0.5856 0.0703 0.036 Uiso 0.450(12) 1 calc PR B 2
C14A C 0.8943(11) 0.6831(3) 0.1002(10) 0.026(3) Uiso 0.450(12) 1 d PD B 2
C15A C 0.7764(12) 0.7609(5) -0.0347(10) 0.046(4) Uiso 0.450(12) 1 d PD B 2
H15D H 0.7019 0.7614 -0.1025 0.069 Uiso 0.450(12) 1 calc PR B 2
H15E H 0.8612 0.7761 -0.0412 0.069 Uiso 0.450(12) 1 calc PR B 2
H15F H 0.7541 0.7919 0.0118 0.069 Uiso 0.450(12) 1 calc PR B 2
C8 C 1.0336(4) 0.57661(19) 0.1314(3) 0.0415(10) Uani 1 1 d . . .
H8A H 1.1204 0.5997 0.1391 0.050 Uiso 1 1 calc R B 1
H8B H 0.9737 0.5789 0.0576 0.050 Uiso 1 1 calc R B 1
C9 C 1.0583(5) 0.4259(2) 0.4341(3) 0.0446(11) Uani 1 1 d . . .
C10 C 1.1741(4) 0.5325(2) 0.3913(3) 0.0410(10) Uani 1 1 d . . .
C11 C 1.4152(5) 0.4481(3) 0.3613(5) 0.083(2) Uani 1 1 d . . .
H11A H 1.4896 0.4174 0.3633 0.125 Uiso 1 1 calc R . .
H11B H 1.4435 0.4748 0.4253 0.125 Uiso 1 1 calc R . .
H11C H 1.3938 0.4794 0.3026 0.125 Uiso 1 1 calc R . .
C12 C 1.3185(8) 0.3413(4) 0.4584(5) 0.121(3) Uani 1 1 d . . .
H12A H 1.3998 0.3157 0.4615 0.182 Uiso 1 1 calc R . .
H12B H 1.2446 0.3091 0.4523 0.182 Uiso 1 1 calc R . .
H12C H 1.3401 0.3685 0.5214 0.182 Uiso 1 1 calc R . .
C13 C 1.2540(5) 0.3407(2) 0.2447(4) 0.0517(12) Uani 1 1 d . . .
H13A H 1.1832 0.3061 0.2367 0.078 Uiso 1 1 calc R . .
H13B H 1.3422 0.3178 0.2603 0.078 Uiso 1 1 calc R . .
H13C H 1.2304 0.3668 0.1806 0.078 Uiso 1 1 calc R . .
P3_1 P 0.0306(2) 0.15699(10) 0.28786(14) 0.0458(8) Uani 0.799(6) 1 d PDU C 1
F1_1 F 0.1808(4) 0.1628(2) 0.3706(3) 0.0748(15) Uani 0.799(6) 1 d PDU C 1
F2_1 F 0.0627(6) 0.0817(2) 0.2636(4) 0.1043(17) Uani 0.799(6) 1 d PDU C 1
F3_1 F -0.1210(4) 0.1514(3) 0.2047(3) 0.0861(17) Uani 0.799(6) 1 d PDU C 1
F4_1 F 0.0786(4) 0.1824(2) 0.1996(3) 0.0785(14) Uani 0.799(6) 1 d PDU C 1
F5_1 F -0.0170(4) 0.1312(3) 0.3746(3) 0.0999(18) Uani 0.799(6) 1 d PDU C 1
F6_1 F 0.0059(5) 0.2350(2) 0.3082(4) 0.0945(17) Uani 0.799(6) 1 d PDU C 1
P3_2 P 0.0098(11) 0.1520(5) 0.2825(8) 0.099(5) Uiso 0.201(6) 1 d PDU C 2
F1_2 F 0.1482(13) 0.1604(9) 0.3781(12) 0.103(9) Uiso 0.201(6) 1 d PDU C 2
F2_2 F 0.0897(19) 0.1151(11) 0.2230(14) 0.133(8) Uiso 0.201(6) 1 d PDU C 2
F3_2 F -0.1307(15) 0.1436(9) 0.1865(11) 0.121(10) Uiso 0.201(6) 1 d PDU C 2
F4_2 F 0.033(2) 0.2217(8) 0.2336(14) 0.119(7) Uiso 0.201(6) 1 d PDU C 2
F5_2 F -0.0172(15) 0.0829(6) 0.3282(13) 0.078(5) Uiso 0.201(6) 1 d PDU C 2
F6_2 F -0.0645(16) 0.1950(8) 0.3424(12) 0.089(6) Uiso 0.201(6) 1 d PDU C 2

loop_
_atom_site_aniso_label
_atom_site_aniso_U_11
_atom_site_aniso_U_22
_atom_site_aniso_U_33
_atom_site_aniso_U_23
_atom_site_aniso_U_13
_atom_site_aniso_U_12
Fe1 0.0281(3) 0.0277(3) 0.0282(3) 0.0012(2) 0.0123(2) 0.0025(2)
Fe2 0.0378(3) 0.0317(3) 0.0279(3) -0.0018(2) 0.0155(3) 0.0009(2)
S1 0.0302(5) 0.0272(5) 0.0306(5) 0.0013(4) 0.0152(4) 0.0031(4)
S2 0.0391(6) 0.0349(6) 0.0391(6) -0.0010(4) 0.0241(5) 0.0030(4)
O3 0.0474(19) 0.0529(19) 0.0426(19) 0.0109(15) 0.0078(15) 0.0123(15)
O4 0.0473(18) 0.0341(16) 0.0496(17) -0.0061(14) 0.0222(15) 0.0033(13)
O5 0.078(2) 0.079(2) 0.0420(19) 0.0121(17) 0.0327(18) 0.0047(19)
O6 0.062(2) 0.052(2) 0.059(2) -0.0224(17) 0.0140(18) -0.0103(17)
P1 0.0338(6) 0.0352(6) 0.0435(6) 0.0044(5) 0.0196(5) 0.0005(5)
P2 0.0398(6) 0.0417(6) 0.0327(6) 0.0052(5) 0.0111(5) 0.0107(5)
C1 0.029(2) 0.027(2) 0.039(2) -0.0031(19) 0.0139(19) -0.0018(17)
C2 0.029(2) 0.035(2) 0.033(2) 0.0059(19) 0.0116(18) -0.0014(18)
C3 0.040(3) 0.049(3) 0.073(3) 0.008(2) 0.028(2) 0.006(2)
C4 0.057(3) 0.064(3) 0.049(3) 0.012(2) 0.031(2) -0.007(2)
C5 0.043(3) 0.038(2) 0.065(3) -0.002(2) 0.021(2) -0.005(2)
C6 0.059(3) 0.036(2) 0.062(3) 0.009(2) 0.037(3) 0.015(2)
C8 0.048(3) 0.029(2) 0.057(3) 0.012(2) 0.030(2) 0.0084(19)
C9 0.049(3) 0.050(3) 0.038(3) -0.001(2) 0.020(2) 0.003(2)
C10 0.044(3) 0.042(3) 0.036(2) -0.006(2) 0.014(2) 0.005(2)
C11 0.043(3) 0.073(4) 0.122(5) -0.041(4) 0.018(3) 0.001(3)
C12 0.136(6) 0.168(7) 0.082(4) 0.082(5) 0.066(4) 0.109(6)
C13 0.041(3) 0.049(3) 0.064(3) -0.004(2) 0.019(2) 0.015(2)
P3_1 0.0368(10) 0.0494(11) 0.0410(11) 0.0168(7) 0.0031(7) 0.0023(7)
F1_1 0.0421(19) 0.093(3) 0.072(3) -0.004(2) 0.0012(18) 0.0099(19)
F2_1 0.152(4) 0.060(2) 0.077(3) -0.004(2) 0.017(3) 0.003(2)
F3_1 0.047(2) 0.144(4) 0.051(2) 0.024(2) 0.0008(17) -0.020(2)
F4_1 0.081(3) 0.096(3) 0.065(2) 0.011(2) 0.0344(19) -0.017(2)
F5_1 0.080(3) 0.168(5) 0.050(2) 0.026(3) 0.023(2) -0.027(3)
F6_1 0.090(3) 0.075(2) 0.108(3) -0.007(2) 0.025(2) 0.034(2)

loop_
_atom_type_symbol
_atom_type_description
_atom_type_scat_dispersion_real
_atom_type_scat_dispersion_imag
_atom_type_scat_source
C C 0.0033 0.0016 'International Tables Vol C Tables 4.2.6.8 and 6.1.1.4'
H H 0.0000 0.0000 'International Tables Vol C Tables 4.2.6.8 and 6.1.1.4'
F F 0.0171 0.0103 'International Tables Vol C Tables 4.2.6.8 and 6.1.1.4'
Fe Fe 0.3463 0.8444 'International Tables Vol C Tables 4.2.6.8 and 6.1.1.4'
O O 0.0106 0.0060 'International Tables Vol C Tables 4.2.6.8 and 6.1.1.4'
P P 0.1023 0.0942 'International Tables Vol C Tables 4.2.6.8 and 6.1.1.4'
S S 0.1246 0.1234 'International Tables Vol C Tables 4.2.6.8 and 6.1.1.4'

loop_
_geom_angle_atom_site_label_1
_geom_angle_atom_site_label_2
_geom_angle_atom_site_label_3
_geom_angle
C1 Fe1 C2 94.44(17)
C1 Fe1 P1 92.77(12)
C2 Fe1 P1 91.06(12)
C1 Fe1 S2 98.82(12)
C2 Fe1 S2 166.73(12)
P1 Fe1 S2 87.93(4)
C1 Fe1 S1 97.52(12)
C2 Fe1 S1 94.19(12)
P1 Fe1 S1 168.05(5)
S2 Fe1 S1 84.50(4)
C1 Fe1 Fe2 140.16(12)
C2 Fe1 Fe2 113.67(12)
P1 Fe1 Fe2 113.31(4)
S2 Fe1 Fe2 55.15(3)
S1 Fe1 Fe2 54.74(3)
C1 Fe1 H1 178.1(9)
C2 Fe1 H1 86.0(10)
P1 Fe1 H1 89.0(11)
S2 Fe1 H1 80.7(10)
S1 Fe1 H1 80.7(10)
Fe2 Fe1 H1 38.3(4)
C10 Fe2 C9 93.7(2)
C10 Fe2 P2 93.07(14)
C9 Fe2 P2 92.04(14)
C10 Fe2 S1 99.16(14)
C9 Fe2 S1 167.09(15)
P2 Fe2 S1 88.02(4)
C10 Fe2 S2 100.50(14)
C9 Fe2 S2 92.47(14)
P2 Fe2 S2 165.38(5)
S1 Fe2 S2 84.50(4)
C10 Fe2 Fe1 142.43(14)
C9 Fe2 Fe1 113.27(15)
P2 Fe2 Fe1 110.69(4)
S1 Fe2 Fe1 55.03(3)
S2 Fe2 Fe1 54.85(3)
C10 Fe2 H1 178.9(9)
C9 Fe2 H1 86.1(10)
P2 Fe2 H1 85.8(11)
S1 Fe2 H1 81.0(10)
S2 Fe2 H1 80.6(10)
Fe1 Fe2 H1 38.4(4)
C8 S1 Fe2 112.20(14)
C8 S1 Fe1 111.11(14)
Fe2 S1 Fe1 70.23(3)
C6 S2 Fe1 111.45(15)
C6 S2 Fe2 112.56(15)
Fe1 S2 Fe2 70.00(3)
C4 P1 C5 103.2(2)
C4 P1 C3 104.8(2)
C5 P1 C3 103.0(2)
C4 P1 Fe1 113.49(16)
C5 P1 Fe1 117.34(15)
C3 P1 Fe1 113.53(15)
C13 P2 C12 102.5(3)
C13 P2 C11 101.9(2)
C12 P2 C11 105.2(4)
C13 P2 Fe2 115.51(15)
C12 P2 Fe2 116.1(2)
C11 P2 Fe2 113.85(18)
O3 C1 Fe1 177.3(4)
O4 C2 Fe1 178.8(3)
P1 C3 H3A 109.5
P1 C3 H3B 109.5
H3A C3 H3B 109.5
P1 C3 H3C 109.5
H3A C3 H3C 109.5
H3B C3 H3C 109.5
P1 C4 H4A 109.5
P1 C4 H4B 109.5
H4A C4 H4B 109.5
P1 C4 H4C 109.5
H4A C4 H4C 109.5
H4B C4 H4C 109.5
P1 C5 H5A 109.5
P1 C5 H5B 109.5
H5A C5 H5B 109.5
P1 C5 H5C 109.5
H5A C5 H5C 109.5
H5B C5 H5C 109.5
C7 C6 C7A 33.7(3)
C7 C6 S2 118.7(3)
C7A C6 S2 121.2(4)
C7 C6 H6A 107.7
C7A C6 H6A 75.6
S2 C6 H6A 107.7
C7 C6 H6B 107.7
C7A C6 H6B 128.0
S2 C6 H6B 107.7
H6A C6 H6B 107.1
C14 O2 C15 117.2(5)
C8 C7 C6 125.4(6)
C8 C7 C14 109.8(6)
C6 C7 C14 107.0(6)
C8 C7 H7A 104.2
C6 C7 H7A 104.2
C14 C7 H7A 104.2
O1 C14 O2 123.8(6)
O1 C14 C7 123.6(9)
O2 C14 C7 112.5(7)
O2 C15 H15A 109.5
O2 C15 H15B 109.5
H15A C15 H15B 109.5
O2 C15 H15C 109.5
H15A C15 H15C 109.5
H15B C15 H15C 109.5
C14A O2A C15A 115.9(6)
C6 C7A C8 120.0(6)
C6 C7A C14A 113.9(6)
C8 C7A C14A 111.7(6)
C6 C7A H7AA 102.8
C8 C7A H7AA 102.8
C14A C7A H7AA 102.8
O1A C14A O2A 123.5(7)
O1A C14A C7A 126.6(10)
O2A C14A C7A 109.9(7)
O2A C15A H15D 109.5
O2A C15A H15E 109.5
H15D C15A H15E 109.5
O2A C15A H15F 109.5
H15D C15A H15F 109.5
H15E C15A H15F 109.5
C7 C8 C7A 33.6(3)
C7 C8 S1 118.8(3)
C7A C8 S1 120.8(4)
C7 C8 H8A 107.6
C7A C8 H8A 128.3
S1 C8 H8A 107.6
C7 C8 H8B 107.6
C7A C8 H8B 75.8
S1 C8 H8B 107.6
H8A C8 H8B 107.0
O5 C9 Fe2 179.2(4)
O6 C10 Fe2 178.7(4)
P2 C11 H11A 109.5
P2 C11 H11B 109.5
H11A C11 H11B 109.5
P2 C11 H11C 109.5
H11A C11 H11C 109.5
H11B C11 H11C 109.5
P2 C12 H12A 109.5
P2 C12 H12B 109.5
H12A C12 H12B 109.5
P2 C12 H12C 109.5
H12A C12 H12C 109.5
H12B C12 H12C 109.5
P2 C13 H13A 109.5
P2 C13 H13B 109.5
H13A C13 H13B 109.5
P2 C13 H13C 109.5
H13A C13 H13C 109.5
H13B C13 H13C 109.5
F5_1 P3_1 F2_1 91.6(3)
F5_1 P3_1 F1_1 88.9(2)
F2_1 P3_1 F1_1 89.2(2)
F5_1 P3_1 F4_1 179.5(3)
F2_1 P3_1 F4_1 87.9(3)
F1_1 P3_1 F4_1 91.3(2)
F5_1 P3_1 F6_1 92.6(3)
F2_1 P3_1 F6_1 175.6(4)
F1_1 P3_1 F6_1 89.3(2)
F4_1 P3_1 F6_1 87.9(3)
F5_1 P3_1 F3_1 91.0(2)
F2_1 P3_1 F3_1 91.0(3)
F1_1 P3_1 F3_1 179.8(3)
F4_1 P3_1 F3_1 88.8(2)
F6_1 P3_1 F3_1 90.5(3)
F5_2 P3_2 F2_2 92.3(6)
F5_2 P3_2 F1_2 89.7(5)
F2_2 P3_2 F1_2 89.2(5)
F5_2 P3_2 F4_2 178.3(6)
F2_2 P3_2 F4_2 87.8(6)
F1_2 P3_2 F4_2 92.0(5)
F5_2 P3_2 F6_2 92.0(6)
F2_2 P3_2 F6_2 175.3(7)
F1_2 P3_2 F6_2 88.9(5)
F4_2 P3_2 F6_2 88.0(6)
F5_2 P3_2 F3_2 90.1(5)
F2_2 P3_2 F3_2 91.1(5)
F1_2 P3_2 F3_2 179.6(6)
F4_2 P3_2 F3_2 88.2(5)
F6_2 P3_2 F3_2 90.7(5)

loop_
_geom_bond_atom_site_label_1
_geom_bond_atom_site_label_2
_geom_bond_distance
Fe1 C1 1.779(4)
Fe1 C2 1.787(4)
Fe1 P1 2.2348(12)
Fe1 S2 2.2638(12)
Fe1 S1 2.2654(12)
Fe1 Fe2 2.6017(9)
Fe1 H1 1.662(11)
Fe2 C10 1.771(5)
Fe2 C9 1.781(5)
Fe2 P2 2.2464(13)
Fe2 S1 2.2574(12)
Fe2 S2 2.2720(13)
Fe2 H1 1.656(11)
S1 C8 1.826(4)
S2 C6 1.809(4)
O3 C1 1.128(4)
O4 C2 1.131(4)
O5 C9 1.136(5)
O6 C10 1.141(5)
P1 C4 1.801(4)
P1 C5 1.808(4)
P1 C3 1.812(4)
P2 C13 1.796(4)
P2 C12 1.808(5)
P2 C11 1.813(6)
C3 H3A 0.9800
C3 H3B 0.9800
C3 H3C 0.9800
C4 H4A 0.9800
C4 H4B 0.9800
C4 H4C 0.9800
C5 H5A 0.9800
C5 H5B 0.9800
C5 H5C 0.9800
C6 C7 1.442(8)
C6 C7A 1.468(9)
C6 H6A 0.9900
C6 H6B 0.9900
O1 C14 1.186(9)
O2 C14 1.340(10)
O2 C15 1.461(9)
C7 C8 1.434(8)
C7 C14 1.518(7)
C7 H7A 1.0000
C15 H15A 0.9800
C15 H15B 0.9800
C15 H15C 0.9800
O1A C14A 1.190(9)
O2A C14A 1.344(11)
O2A C15A 1.458(9)
C7A C8 1.482(9)
C7A C14A 1.520(7)
C7A H7AA 1.0000
C15A H15D 0.9800
C15A H15E 0.9800
C15A H15F 0.9800
C8 H8A 0.9900
C8 H8B 0.9900
C11 H11A 0.9800
C11 H11B 0.9800
C11 H11C 0.9800
C12 H12A 0.9800
C12 H12B 0.9800
C12 H12C 0.9800
C13 H13A 0.9800
C13 H13B 0.9800
C13 H13C 0.9800
P3_1 F5_1 1.563(4)
P3_1 F2_1 1.571(4)
P3_1 F1_1 1.577(4)
P3_1 F4_1 1.582(4)
P3_1 F6_1 1.585(4)
P3_1 F3_1 1.590(4)
P3_2 F5_2 1.562(6)
P3_2 F2_2 1.568(6)
P3_2 F1_2 1.575(6)
P3_2 F4_2 1.580(6)
P3_2 F6_2 1.585(6)
P3_2 F3_2 1.592(6)
